data_4341958
loop_
_publ_author_name
'Li, Yan'
'Yu, Jia-Wen'
'Liu, Zhong-Yi'
'Yang, En-Cui'
'Zhao, Xiao-Jun'

_publ_section_title
;
 Three Isostructural One-Dimensional Ln(III) Chains with Distorted Cubane
 Motifs Showing Dual Fluorescence and Slow Magnetic
 Relaxation/Magnetocaloric Effect.
;
_journal_issue 1
_journal_name_full 'Inorganic chemistry'
_journal_page_first 153
_journal_page_last 160
_journal_paper_doi 10.1021/ic501952b
_journal_volume 54
_journal_year 2015
_chemical_formula_sum 'C16 H11 N2 O5 Yb'
_chemical_formula_weight 484.31
_chemical_name_systematic
; 
 ? 
;
_space_group_IT_number 82
_symmetry_cell_setting tetragonal
_symmetry_space_group_name_Hall 'I -4'
_symmetry_space_group_name_H-M 'I -4'
_atom_sites_solution_hydrogens geom
_atom_sites_solution_primary direct
_atom_sites_solution_secondary difmap
_audit_creation_method SHELXL-97
_cell_angle_alpha 90.00
_cell_angle_beta 90.00
_cell_angle_gamma 90.00
_cell_formula_units_Z 8
_cell_length_a 18.885(7)
_cell_length_b 18.885(7)
_cell_length_c 8.222(3)
_cell_measurement_reflns_used 7862
_cell_measurement_temperature 173(2)
_cell_measurement_theta_max 28.41
_cell_measurement_theta_min 2.70
_cell_volume 2932.3(19)
_computing_cell_refinement 'Bruker SMART'
_computing_data_collection 'Bruker SMART'
_computing_data_reduction 'Bruker SAINT'
_computing_molecular_graphics 'Bruker SHELXTL'
_computing_publication_material 'Bruker SHELXTL'
_computing_structure_refinement 'SHELXL-97 (Sheldrick, 1997)'
_computing_structure_solution 'SHELXS-97 (Sheldrick, 1990)'
_diffrn_ambient_temperature 173(2)
_diffrn_measured_fraction_theta_full 1.000
_diffrn_measured_fraction_theta_max 1.000
_diffrn_measurement_device_type 'CCD area detector'
_diffrn_measurement_method 'phi and omega scans'
_diffrn_radiation_monochromator graphite
_diffrn_radiation_source 'fine-focus sealed tube'
_diffrn_radiation_type MoK\a
_diffrn_radiation_wavelength 0.71073
_diffrn_reflns_av_R_equivalents 0.0763
_diffrn_reflns_av_sigmaI/netI 0.0655
_diffrn_reflns_limit_h_max 16
_diffrn_reflns_limit_h_min -22
_diffrn_reflns_limit_k_max 22
_diffrn_reflns_limit_k_min -21
_diffrn_reflns_limit_l_max 9
_diffrn_reflns_limit_l_min -9
_diffrn_reflns_number 7742
_diffrn_reflns_theta_full 25.00
_diffrn_reflns_theta_max 25.00
_diffrn_reflns_theta_min 1.52
_exptl_absorpt_coefficient_mu 6.409
_exptl_absorpt_correction_T_max 0.4465
_exptl_absorpt_correction_T_min 0.3917
_exptl_absorpt_correction_type multi-scan
_exptl_absorpt_process_details SADABS
_exptl_crystal_colour COLOURLESS
_exptl_crystal_density_diffrn 2.194
_exptl_crystal_density_meas ?
_exptl_crystal_density_method 'not measured'
_exptl_crystal_description BLOCK
_exptl_crystal_F_000 1848
_exptl_crystal_size_max 0.18
_exptl_crystal_size_mid 0.17
_exptl_crystal_size_min 0.15
_refine_diff_density_max 1.937
_refine_diff_density_min -2.714
_refine_diff_density_rms 0.191
_refine_ls_abs_structure_details 'Flack H D (1983), Acta Cryst. A39, 876-881'
_refine_ls_abs_structure_Flack -0.02(2)
_refine_ls_extinction_method none
_refine_ls_goodness_of_fit_ref 1.082
_refine_ls_hydrogen_treatment constr
_refine_ls_matrix_type full
_refine_ls_number_parameters 217
_refine_ls_number_reflns 2594
_refine_ls_number_restraints 127
_refine_ls_restrained_S_all 1.062
_refine_ls_R_factor_all 0.0363
_refine_ls_R_factor_gt 0.0357
_refine_ls_shift/su_max 0.001
_refine_ls_shift/su_mean 0.000
_refine_ls_structure_factor_coef Fsqd
_refine_ls_weighting_details 'calc w=1/[\s^2^(Fo^2^)+(0.0501P)^2^+15.7008P] where P=(Fo^2^+2Fc^2^)/3'
_refine_ls_weighting_scheme calc
_refine_ls_wR_factor_gt 0.0897
_refine_ls_wR_factor_ref 0.0903
_reflns_number_gt 2556
_reflns_number_total 2594
_reflns_threshold_expression >2sigma(I)
_cod_data_source_file ic501952b_si_003.cif
_cod_data_source_block n131125a
_cod_depositor_comments
;
The following automatic conversions were performed:

'_symmetry_cell_setting' value 'Tetragonal' changed to 'tetragonal'
according to
/home/saulius/struct/COD-crude-data--automatic-downloads/rss-feeds/ACS/lib/dictionaries/cif_core.dic
dictionary named 'cif_core.dic' version 2.4.2 from
2011-04-26.

'_exptl_absorpt_correction_type' value 'MULTI-SCAN'
changed to 'multi-scan' according to
/home/saulius/struct/COD-crude-data--automatic-downloads/rss-feeds/ACS/lib/dictionaries/cif_core.dic
dictionary named 'cif_core.dic' version 2.4.2 from 2011-04-26.

Automatic conversion script
Id: cif_fix_values 2935 2014-11-11 08:27:57Z andrius 

The following automatic conversions were performed:

'_exptl_crystal_density_meas' value 'NONE' was changed to '?' - the
value is perceived as not measured.

Automatic conversion script
Id: cif_fix_values 3008 2015-01-20 13:52:24Z robertas 

 Adding full bibliography for 4341957--4341959.cif.
;
_cod_original_sg_symbol_H-M I-4
_cod_database_code 4341958

loop_
_symmetry_equiv_pos_as_xyz
'x, y, z'
'y, -x, -z'
'-x, -y, z'
'-y, x, -z'
'x+1/2, y+1/2, z+1/2'
'y+1/2, -x+1/2, -z+1/2'
'-x+1/2, -y+1/2, z+1/2'
'-y+1/2, x+1/2, -z+1/2'

loop_
_atom_site_label
_atom_site_type_symbol
_atom_site_fract_x
_atom_site_fract_y
_atom_site_fract_z
_atom_site_U_iso_or_equiv
_atom_site_adp_type
_atom_site_occupancy
_atom_site_symmetry_multiplicity
_atom_site_calc_flag
_atom_site_refinement_flags
Yb1 Yb 0.078058(16) 0.442439(16) 0.58779(3) 0.00588(12) Uani 1 1 d U
N1 N 0.1715(3) 0.3893(4) 0.4013(10) 0.0108(13) Uani 1 1 d U
N2 N 0.2536(4) 0.3327(4) 0.1479(9) 0.0172(9) Uani 1 1 d U
O1 O 0.0914(3) 0.3315(3) 0.6906(7) 0.0129(9) Uani 1 1 d U
O2 O -0.0109(3) 0.3166(3) 0.8237(7) 0.0137(9) Uani 1 1 d U
O3 O 0.0972(3) 0.5078(3) 0.3587(6) 0.0094(8) Uani 1 1 d U
O4 O 0.1329(3) 0.5173(3) 0.0995(7) 0.0096(8) Uani 1 1 d U
O5 O -0.0417(3) 0.4435(3) 0.6366(6) 0.0050(10) Uani 1 1 d U
H5 H -0.0676 0.4084 0.5675 0.006 Uiso 1 1 calc R
C1 C 0.0638(5) 0.2171(5) 0.7801(12) 0.0185(19) Uani 1 1 d .
C2 C 0.0600(6) 0.1719(5) 0.6505(12) 0.025(2) Uani 1 1 d .
H2 H 0.0457 0.1896 0.5474 0.030 Uiso 1 1 calc R
C3 C 0.0766(6) 0.0999(6) 0.6668(13) 0.0324(11) Uani 1 1 d U
H3 H 0.0723 0.0695 0.5754 0.039 Uiso 1 1 calc R
C4 C 0.0994(6) 0.0724(6) 0.8153(13) 0.0321(10) Uani 1 1 d U
H4 H 0.1109 0.0237 0.8258 0.039 Uiso 1 1 calc R
C5 C 0.1049(6) 0.1187(6) 0.9497(13) 0.0316(9) Uani 1 1 d U
C6 C 0.1278(6) 0.0954(6) 1.1072(13) 0.0319(9) Uani 1 1 d U
H6 H 0.1418 0.0474 1.1199 0.038 Uiso 1 1 calc R
C7 C 0.1305(6) 0.1373(6) 1.2347(15) 0.0318(10) Uani 1 1 d U
H7 H 0.1475 0.1197 1.3356 0.038 Uiso 1 1 calc R
C8 C 0.1081(6) 0.2090(6) 1.2223(14) 0.0315(10) Uani 1 1 d U
H8 H 0.1073 0.2383 1.3163 0.038 Uiso 1 1 calc R
C9 C 0.0878(6) 0.2357(6) 1.0767(14) 0.0308(10) Uani 1 1 d U
H9 H 0.0759 0.2844 1.0678 0.037 Uiso 1 1 calc R
C10 C 0.0841(6) 0.1912(6) 0.9363(13) 0.0309(9) Uani 1 1 d U
C11 C 0.0464(4) 0.2943(4) 0.7626(11) 0.0134(8) Uani 1 1 d U
C12 C 0.1746(5) 0.4210(5) 0.2548(11) 0.0161(10) Uani 1 1 d U
C13 C 0.2168(5) 0.3930(5) 0.1298(10) 0.0167(9) Uani 1 1 d U
H13 H 0.2193 0.4175 0.0291 0.020 Uiso 1 1 calc R
C14 C 0.2503(5) 0.3019(5) 0.2946(11) 0.0173(9) Uani 1 1 d U
H14 H 0.2759 0.2595 0.3134 0.021 Uiso 1 1 calc R
C15 C 0.2094(4) 0.3314(5) 0.4225(11) 0.0170(10) Uani 1 1 d U
H15 H 0.2092 0.3088 0.5257 0.020 Uiso 1 1 calc R
C16 C 0.1317(4) 0.4878(4) 0.2337(9) 0.0094(8) Uani 1 1 d U

loop_
_atom_site_aniso_label
_atom_site_aniso_U_11
_atom_site_aniso_U_22
_atom_site_aniso_U_33
_atom_site_aniso_U_23
_atom_site_aniso_U_13
_atom_site_aniso_U_12
Yb1 0.00605(19) 0.00478(18) 0.00682(16) 0.00023(13) 0.00092(13) 0.00061(13)
N1 0.010(2) 0.010(2) 0.012(2) -0.0022(17) 0.0001(17) 0.0021(17)
N2 0.0147(18) 0.018(2) 0.0194(18) -0.0023(18) 0.0012(17) 0.0030(17)
O1 0.014(2) 0.0070(18) 0.0178(19) 0.0022(17) 0.0040(16) 0.0053(17)
O2 0.014(2) 0.0084(19) 0.0185(19) 0.0022(17) 0.0043(16) 0.0047(17)
O3 0.0102(16) 0.0084(16) 0.0095(14) 0.0022(14) 0.0012(14) -0.0021(15)
O4 0.0095(14) 0.0095(14) 0.0099(13) 0.0020(12) 0.0013(13) -0.0025(13)
O5 0.0055(10) 0.0051(18) 0.0045(17) 0.0003(14) -0.0007(14) 0.0022(15)
C1 0.017(4) 0.016(5) 0.023(5) -0.004(4) 0.003(4) 0.003(4)
C2 0.035(6) 0.016(5) 0.024(4) 0.005(4) 0.002(4) 0.004(5)
C3 0.032(2) 0.029(2) 0.0363(19) 0.0032(18) 0.0030(18) 0.0031(19)
C4 0.0315(18) 0.0289(18) 0.0359(17) 0.0038(16) 0.0028(16) 0.0029(16)
C5 0.0305(15) 0.0290(15) 0.0352(15) 0.0041(14) 0.0021(14) 0.0023(14)
C6 0.0306(16) 0.0297(16) 0.0353(16) 0.0044(14) 0.0017(14) 0.0025(14)
C7 0.0306(15) 0.0302(16) 0.0347(15) 0.0042(14) 0.0011(14) 0.0021(14)
C8 0.0304(14) 0.0301(14) 0.0339(14) 0.0035(12) 0.0007(12) 0.0014(12)
C9 0.0298(14) 0.0292(14) 0.0334(14) 0.0035(12) 0.0007(12) 0.0013(12)
C10 0.0296(15) 0.0289(15) 0.0341(15) 0.0039(14) 0.0015(14) 0.0016(14)
C11 0.0142(19) 0.0079(18) 0.0182(18) 0.0021(16) 0.0040(16) 0.0047(17)
C12 0.014(2) 0.017(2) 0.018(2) -0.002(2) 0.0010(19) 0.0032(19)
C13 0.0143(19) 0.017(2) 0.0185(19) -0.0018(18) 0.0009(18) 0.0031(18)
C14 0.0148(18) 0.017(2) 0.0197(19) -0.0026(19) 0.0011(18) 0.0029(18)
C15 0.014(2) 0.017(2) 0.019(2) -0.003(2) 0.001(2) 0.003(2)
C16 0.0097(15) 0.0088(15) 0.0097(13) 0.0019(13) 0.0014(13) -0.0027(14)

loop_
_atom_type_symbol
_atom_type_description
_atom_type_scat_dispersion_real
_atom_type_scat_dispersion_imag
_atom_type_scat_source
C C 0.0033 0.0016 'International Tables Vol C Tables 4.2.6.8 and 6.1.1.4'
H H 0.0000 0.0000 'International Tables Vol C Tables 4.2.6.8 and 6.1.1.4'
N N 0.0061 0.0033 'International Tables Vol C Tables 4.2.6.8 and 6.1.1.4'
O O 0.0106 0.0060 'International Tables Vol C Tables 4.2.6.8 and 6.1.1.4'
Yb Yb -0.3850 5.5486 'International Tables Vol C Tables 4.2.6.8 and 6.1.1.4'

loop_
_geom_angle_atom_site_label_1
_geom_angle_atom_site_label_2
_geom_angle_atom_site_label_3
_geom_angle
_geom_angle_site_symmetry_1
_geom_angle_site_symmetry_3
O1 Yb1 O3 142.0(2) . .
O1 Yb1 O2 98.0(2) . 8_556
O3 Yb1 O2 85.2(2) . 8_556
O1 Yb1 O5 146.38(19) . 3_565
O3 Yb1 O5 71.59(19) . 3_565
O2 Yb1 O5 81.0(2) 8_556 3_565
O1 Yb1 O5 93.0(2) . .
O3 Yb1 O5 107.21(19) . .
O2 Yb1 O5 142.67(19) 8_556 .
O5 Yb1 O5 70.6(2) 3_565 .
O1 Yb1 O5 77.01(19) . 8_556
O3 Yb1 O5 139.8(2) . 8_556
O2 Yb1 O5 78.0(2) 8_556 8_556
O5 Yb1 O5 69.9(2) 3_565 8_556
O5 Yb1 O5 69.9(2) . 8_556
O1 Yb1 O4 75.2(2) . 6_455
O3 Yb1 O4 82.3(2) . 6_455
O2 Yb1 O4 148.1(2) 8_556 6_455
O5 Yb1 O4 121.85(18) 3_565 6_455
O5 Yb1 O4 69.19(18) . 6_455
O5 Yb1 O4 128.42(19) 8_556 6_455
O1 Yb1 N1 77.5(2) . .
O3 Yb1 N1 66.8(2) . .
O2 Yb1 N1 75.0(2) 8_556 .
O5 Yb1 N1 133.1(2) 3_565 .
O5 Yb1 N1 142.3(2) . .
O5 Yb1 N1 139.5(2) 8_556 .
O4 Yb1 N1 73.1(2) 6_455 .
O1 Yb1 Yb1 129.53(15) . 3_565
O3 Yb1 Yb1 78.84(15) . 3_565
O2 Yb1 Yb1 118.04(15) 8_556 3_565
O5 Yb1 Yb1 37.12(13) 3_565 3_565
O5 Yb1 Yb1 37.12(13) . 3_565
O5 Yb1 Yb1 77.44(13) 8_556 3_565
O4 Yb1 Yb1 88.11(13) 6_455 3_565
N1 Yb1 Yb1 142.41(17) . 3_565
O1 Yb1 Yb1 112.30(15) . 8_556
O3 Yb1 Yb1 103.67(14) . 8_556
O2 Yb1 Yb1 66.31(15) 8_556 8_556
O5 Yb1 Yb1 36.61(12) 3_565 8_556
O5 Yb1 Yb1 76.49(12) . 8_556
O5 Yb1 Yb1 36.16(14) 8_556 8_556
O4 Yb1 Yb1 145.31(13) 6_455 8_556
N1 Yb1 Yb1 140.92(16) . 8_556
Yb1 Yb1 Yb1 60.488(10) 3_565 8_556
O1 Yb1 Yb1 73.37(15) . 6_456
O3 Yb1 Yb1 139.29(15) . 6_456
O2 Yb1 Yb1 114.19(15) 8_556 6_456
O5 Yb1 Yb1 76.49(12) 3_565 6_456
O5 Yb1 Yb1 36.61(12) . 6_456
O5 Yb1 Yb1 36.16(13) 8_556 6_456
O4 Yb1 Yb1 93.97(13) 6_455 6_456
N1 Yb1 Yb1 150.36(16) . 6_456
Yb1 Yb1 Yb1 60.487(9) 3_565 6_456
Yb1 Yb1 Yb1 59.03(2) 8_556 6_456
C15 N1 C12 117.6(8) . .
C15 N1 Yb1 128.6(6) . .
C12 N1 Yb1 113.2(5) . .
C14 N2 C13 116.3(8) . .
C11 O1 Yb1 128.2(5) . .
C11 O2 Yb1 138.0(6) . 6_456
C16 O3 Yb1 126.0(5) . .
C16 O4 Yb1 141.2(5) . 8
Yb1 O5 Yb1 105.8(2) 3_565 .
Yb1 O5 Yb1 107.2(2) 3_565 6_456
Yb1 O5 Yb1 107.2(2) . 6_456
Yb1 O5 H5 112.1 3_565 .
Yb1 O5 H5 112.1 . .
Yb1 O5 H5 112.1 6_456 .
C2 C1 C10 120.2(9) . .
C2 C1 C11 121.3(8) . .
C10 C1 C11 118.5(8) . .
C1 C2 C3 121.2(9) . .
C1 C2 H2 119.4 . .
C3 C2 H2 119.4 . .
C4 C3 C2 121.0(11) . .
C4 C3 H3 119.5 . .
C2 C3 H3 119.5 . .
C3 C4 C5 118.5(10) . .
C3 C4 H4 120.7 . .
C5 C4 H4 120.7 . .
C4 C5 C10 120.8(10) . .
C4 C5 C6 122.7(10) . .
C10 C5 C6 116.5(10) . .
C7 C6 C5 123.2(10) . .
C7 C6 H6 118.4 . .
C5 C6 H6 118.4 . .
C6 C7 C8 120.3(11) . .
C6 C7 H7 119.9 . .
C8 C7 H7 119.9 . .
C9 C8 C7 120.1(11) . .
C9 C8 H8 120.0 . .
C7 C8 H8 120.0 . .
C8 C9 C10 120.6(10) . .
C8 C9 H9 119.7 . .
C10 C9 H9 119.7 . .
C1 C10 C5 118.1(10) . .
C1 C10 C9 122.6(9) . .
C5 C10 C9 119.2(10) . .
O1 C11 O2 125.5(8) . .
O1 C11 C1 116.3(7) . .
O2 C11 C1 118.2(8) . .
N1 C12 C13 120.9(8) . .
N1 C12 C16 116.8(7) . .
C13 C12 C16 122.4(8) . .
N2 C13 C12 122.1(8) . .
N2 C13 H13 118.9 . .
C12 C13 H13 118.9 . .
N2 C14 C15 121.5(9) . .
N2 C14 H14 119.2 . .
C15 C14 H14 119.2 . .
N1 C15 C14 121.5(9) . .
N1 C15 H15 119.2 . .
C14 C15 H15 119.2 . .
O4 C16 O3 126.7(7) . .
O4 C16 C12 117.9(7) . .
O3 C16 C12 115.4(7) . .

loop_
_geom_bond_atom_site_label_1
_geom_bond_atom_site_label_2
_geom_bond_distance
_geom_bond_site_symmetry_2
Yb1 O1 2.273(6) .
Yb1 O3 2.280(5) .
Yb1 O2 2.295(6) 8_556
Yb1 O5 2.297(5) 3_565
Yb1 O5 2.297(6) .
Yb1 O5 2.321(5) 8_556
Yb1 O4 2.391(6) 6_455
Yb1 N1 2.544(7) .
Yb1 Yb1 3.6631(15) 3_565
Yb1 Yb1 3.7181(11) 8_556
Yb1 Yb1 3.7181(11) 6_456
N1 C15 1.318(11) .
N1 C12 1.346(12) .
N2 C14 1.340(12) .
N2 C13 1.342(12) .
O1 C11 1.253(10) .
O2 C11 1.266(10) .
O2 Yb1 2.295(6) 6_456
O3 C16 1.274(9) .
O4 C16 1.236(10) .
O4 Yb1 2.391(6) 8
O5 Yb1 2.297(5) 3_565
O5 Yb1 2.321(5) 6_456
O5 H5 1.0000 .
C1 C2 1.367(14) .
C1 C10 1.427(14) .
C1 C11 1.501(12) .
C2 C3 1.400(15) .
C2 H2 0.9500 .
C3 C4 1.395(15) .
C3 H3 0.9500 .
C4 C5 1.412(15) .
C4 H4 0.9500 .
C5 C10 1.429(15) .
C5 C6 1.434(15) .
C6 C7 1.315(16) .
C6 H6 0.9500 .
C7 C8 1.422(15) .
C7 H7 0.9500 .
C8 C9 1.354(16) .
C8 H8 0.9500 .
C9 C10 1.429(16) .
C9 H9 0.9500 .
C12 C13 1.403(13) .
C12 C16 1.511(11) .
C13 H13 0.9500 .
C14 C15 1.418(12) .
C14 H14 0.9500 .
C15 H15 0.9500 .

loop_
_geom_torsion_atom_site_label_1
_geom_torsion_atom_site_label_2
_geom_torsion_atom_site_label_3
_geom_torsion_atom_site_label_4
_geom_torsion
_geom_torsion_site_symmetry_1
_geom_torsion_site_symmetry_4
O1 Yb1 N1 C15 -14.4(7) . .
O3 Yb1 N1 C15 178.8(8) . .
O2 Yb1 N1 C15 87.6(7) 8_556 .
O5 Yb1 N1 C15 149.4(6) 3_565 .
O5 Yb1 N1 C15 -92.9(8) . .
O5 Yb1 N1 C15 37.7(9) 8_556 .
O4 Yb1 N1 C15 -92.5(7) 6_455 .
Yb1 Yb1 N1 C15 -155.7(6) 3_565 .
Yb1 Yb1 N1 C15 95.7(7) 8_556 .
Yb1 Yb1 N1 C15 -25.2(9) 6_456 .
O1 Yb1 N1 C12 156.5(6) . .
O3 Yb1 N1 C12 -10.3(5) . .
O2 Yb1 N1 C12 -101.6(6) 8_556 .
O5 Yb1 N1 C12 -39.7(7) 3_565 .
O5 Yb1 N1 C12 78.0(6) . .
O5 Yb1 N1 C12 -151.4(5) 8_556 .
O4 Yb1 N1 C12 78.4(6) 6_455 .
Yb1 Yb1 N1 C12 15.1(7) 3_565 .
Yb1 Yb1 N1 C12 -93.4(6) 8_556 .
Yb1 Yb1 N1 C12 145.7(5) 6_456 .
O3 Yb1 O1 C11 -130.6(7) . .
O2 Yb1 O1 C11 136.9(7) 8_556 .
O5 Yb1 O1 C11 51.1(8) 3_565 .
O5 Yb1 O1 C11 -7.3(7) . .
O5 Yb1 O1 C11 61.2(7) 8_556 .
O4 Yb1 O1 C11 -74.9(7) 6_455 .
N1 Yb1 O1 C11 -150.5(7) . .
Yb1 Yb1 O1 C11 -0.1(8) 3_565 .
Yb1 Yb1 O1 C11 69.3(7) 8_556 .
Yb1 Yb1 O1 C11 24.0(7) 6_456 .
O1 Yb1 O3 C16 -8.7(8) . .
O2 Yb1 O3 C16 88.2(6) 8_556 .
O5 Yb1 O3 C16 170.3(7) 3_565 .
O5 Yb1 O3 C16 -127.7(6) . .
O5 Yb1 O3 C16 153.3(6) 8_556 .
O4 Yb1 O3 C16 -62.4(6) 6_455 .
N1 Yb1 O3 C16 12.5(6) . .
Yb1 Yb1 O3 C16 -151.9(6) 3_565 .
Yb1 Yb1 O3 C16 152.4(6) 8_556 .
Yb1 Yb1 O3 C16 -149.5(5) 6_456 .
O1 Yb1 O5 Yb1 170.8(2) . 3_565
O3 Yb1 O5 Yb1 -41.8(2) . 3_565
O2 Yb1 O5 Yb1 63.4(4) 8_556 3_565
O5 Yb1 O5 Yb1 20.8(2) 3_565 3_565
O5 Yb1 O5 Yb1 95.76(19) 8_556 3_565
O4 Yb1 O5 Yb1 -116.3(2) 6_455 3_565
N1 Yb1 O5 Yb1 -115.9(3) . 3_565
Yb1 Yb1 O5 Yb1 58.53(14) 8_556 3_565
Yb1 Yb1 O5 Yb1 114.2(3) 6_456 3_565
O1 Yb1 O5 Yb1 56.6(2) . 6_456
O3 Yb1 O5 Yb1 -156.0(2) . 6_456
O2 Yb1 O5 Yb1 -50.8(4) 8_556 6_456
O5 Yb1 O5 Yb1 -93.41(16) 3_565 6_456
O5 Yb1 O5 Yb1 -18.4(2) 8_556 6_456
O4 Yb1 O5 Yb1 129.5(3) 6_455 6_456
N1 Yb1 O5 Yb1 129.9(3) . 6_456
Yb1 Yb1 O5 Yb1 -114.2(3) 3_565 6_456
Yb1 Yb1 O5 Yb1 -55.66(16) 8_556 6_456
C10 C1 C2 C3 -0.8(16) . .
C11 C1 C2 C3 179.6(9) . .
C1 C2 C3 C4 -1.6(17) . .
C2 C3 C4 C5 0.4(17) . .
C3 C4 C5 C10 3.2(17) . .
C3 C4 C5 C6 -179.9(10) . .
C4 C5 C6 C7 -177.2(11) . .
C10 C5 C6 C7 -0.2(17) . .
C5 C6 C7 C8 1.9(18) . .
C6 C7 C8 C9 -3.9(17) . .
C7 C8 C9 C10 4.2(17) . .
C2 C1 C10 C5 4.3(15) . .
C11 C1 C10 C5 -176.1(9) . .
C2 C1 C10 C9 -178.8(10) . .
C11 C1 C10 C9 0.8(15) . .
C4 C5 C10 C1 -5.5(16) . .
C6 C5 C10 C1 177.4(10) . .
C4 C5 C10 C9 177.5(10) . .
C6 C5 C10 C9 0.4(15) . .
C8 C9 C10 C1 -179.3(10) . .
C8 C9 C10 C5 -2.5(17) . .
Yb1 O1 C11 O2 -16.4(13) . .
Yb1 O1 C11 C1 165.1(6) . .
Yb1 O2 C11 O1 -21.1(14) 6_456 .
Yb1 O2 C11 C1 157.4(6) 6_456 .
C2 C1 C11 O1 -73.9(12) . .
C10 C1 C11 O1 106.5(10) . .
C2 C1 C11 O2 107.4(11) . .
C10 C1 C11 O2 -72.1(12) . .
C15 N1 C12 C13 -0.1(12) . .
Yb1 N1 C12 C13 -172.0(7) . .
C15 N1 C12 C16 -179.2(8) . .
Yb1 N1 C12 C16 8.9(9) . .
C14 N2 C13 C12 -2.7(13) . .
N1 C12 C13 N2 2.5(14) . .
C16 C12 C13 N2 -178.5(8) . .
C13 N2 C14 C15 0.7(13) . .
C12 N1 C15 C14 -1.9(12) . .
Yb1 N1 C15 C14 168.6(6) . .
N2 C14 C15 N1 1.6(14) . .
Yb1 O4 C16 O3 -38.6(13) 8 .
Yb1 O4 C16 C12 141.0(7) 8 .
Yb1 O3 C16 O4 167.2(6) . .
Yb1 O3 C16 C12 -12.4(10) . .
N1 C12 C16 O4 -179.0(7) . .
C13 C12 C16 O4 1.9(12) . .
N1 C12 C16 O3 0.6(11) . .
C13 C12 C16 O3 -178.5(8) . .
